data_4519045
loop_
_publ_author_name
'Lee, Young Hoon'
'Lee, Woochan'
'Lee, Taehwan'
'Lee, Donggyun'
'Jung, Jaehoon'
'Yoo, Seunghyup'
'Lee, Min Hyung'

_publ_section_title
;
 Blue TADF Emitters Based on <i>B</i>-Heterotriangulene Acceptors for
 Highly Efficient OLEDs with Reduced Efficiency Roll-Off.
;
_journal_issue 38
_journal_name_full 'ACS applied materials &amp; interfaces'
_journal_page_first 45778
_journal_page_last 45788
_journal_paper_doi 10.1021/acsami.1c10653
_journal_volume 13
_journal_year 2021
_chemical_absolute_configuration syn
_chemical_formula_sum 'C39 H34 B N O'
_chemical_formula_weight 543.48
_space_group_crystal_system tetragonal
_space_group_IT_number 114
_space_group_name_Hall 'P -4 2n'
_space_group_name_H-M_alt 'P -4 21 c'
_atom_sites_solution_hydrogens geom
_audit_creation_method SHELXL-2014/7
_cell_angle_alpha 90
_cell_angle_beta 90
_cell_angle_gamma 90
_cell_formula_units_Z 8
_cell_length_a 14.5452(2)
_cell_length_b 14.5452(2)
_cell_length_c 29.1039(8)
_cell_measurement_reflns_used 9105
_cell_measurement_temperature 193(2)
_cell_measurement_theta_max 27.86
_cell_measurement_theta_min 2.42
_cell_volume 6157.3(2)
_computing_cell_refinement 'Bruker SAINT'
_computing_data_collection 'Bruker APEX2'
_computing_data_reduction 'Bruker SAINT'
_computing_molecular_graphics 'Bruker SHELXTL'
_computing_publication_material 'Bruker SHELXTL'
_computing_structure_refinement 'SHELXL-2014/7 (Sheldrick, 2014)'
_computing_structure_solution 'SHELXS-97 (Sheldrick 2008)'
_diffrn_ambient_temperature 193(2)
_diffrn_measured_fraction_theta_full 1.000
_diffrn_measured_fraction_theta_max 0.996
_diffrn_measurement_device_type 'Bruker APEX-II CCD'
_diffrn_measurement_method '\f and \w scans'
_diffrn_radiation_type MoK\a
_diffrn_radiation_wavelength 0.71073
_diffrn_reflns_av_R_equivalents 0.0382
_diffrn_reflns_av_unetI/netI 0.0136
_diffrn_reflns_Laue_measured_fraction_full 1.000
_diffrn_reflns_Laue_measured_fraction_max 0.996
_diffrn_reflns_limit_h_max 19
_diffrn_reflns_limit_h_min -19
_diffrn_reflns_limit_k_max 19
_diffrn_reflns_limit_k_min -19
_diffrn_reflns_limit_l_max 38
_diffrn_reflns_limit_l_min -38
_diffrn_reflns_number 170783
_diffrn_reflns_point_group_measured_fraction_full 1.000
_diffrn_reflns_point_group_measured_fraction_max 0.996
_diffrn_reflns_theta_full 25.242
_diffrn_reflns_theta_max 28.357
_diffrn_reflns_theta_min 1.399
_diffrn_source 'turbo xray'
_exptl_absorpt_coefficient_mu 0.069
_exptl_absorpt_correction_T_max 0.7457
_exptl_absorpt_correction_T_min 0.6946
_exptl_absorpt_correction_type multi-scan
_exptl_absorpt_process_details 'SHELXL-2014 (Sheldrick, 2014)'
_exptl_crystal_colour colourless
_exptl_crystal_density_diffrn 1.173
_exptl_crystal_description Block
_exptl_crystal_F_000 2304
_exptl_crystal_size_max 0.371
_exptl_crystal_size_mid 0.355
_exptl_crystal_size_min 0.297
_refine_diff_density_max 0.262
_refine_diff_density_min -0.229
_refine_diff_density_rms 0.040
_refine_ls_abs_structure_details
; 
 Refined as an inversion twin. 
;
_refine_ls_abs_structure_Flack 2.9(15)
_refine_ls_extinction_method none
_refine_ls_goodness_of_fit_ref 1.041
_refine_ls_hydrogen_treatment constr
_refine_ls_matrix_type full
_refine_ls_number_parameters 380
_refine_ls_number_reflns 7685
_refine_ls_number_restraints 0
_refine_ls_restrained_S_all 1.041
_refine_ls_R_factor_all 0.0431
_refine_ls_R_factor_gt 0.0391
_refine_ls_shift/su_max 0.000
_refine_ls_shift/su_mean 0.000
_refine_ls_structure_factor_coef Fsqd
_refine_ls_weighting_details 'w=1/[\s^2^(Fo^2^)+(0.0471P)^2^+2.2272P] where P=(Fo^2^+2Fc^2^)/3'
_refine_ls_weighting_scheme calc
_refine_ls_wR_factor_gt 0.0991
_refine_ls_wR_factor_ref 0.1023
_reflns_Friedel_coverage 0.825
_reflns_Friedel_fraction_full 1.000
_reflns_Friedel_fraction_max 0.997
_reflns_number_gt 7177
_reflns_number_total 7685
_reflns_threshold_expression 'I > 2\s(I)'
_cod_data_source_file am1c10653_si_003.cif
_cod_data_source_block 3
_cod_depositor_comments
;
The following automatic conversions were performed:

data item '_chemical_absolute_configuration' value 'Syn' was changed
to 'syn' in accordance with the
/home/data/users/saulius/crontab/automatic-downloads/current/ACS/lib/dictionaries/cif_core.dic
dictionary named 'cif_core.dic' version 2.4.2 last updated on
2011-04-26.

Automatic conversion script
Id: cif_fix_values 7556 2019-12-06 15:28:31Z antanas 
;
_cod_database_code 4519045
_shelx_shelxl_version_number 2014/7
_shelx_space_group_comment
; 
The symmetry employed for this shelxl refinement is uniquely defined 
by the following loop, which should always be used as a source of 
symmetry information in preference to the above space-group names. 
They are only intended as comments. 
;

loop_
_space_group_symop_operation_xyz
'x, y, z'
'y, -x, -z'
'-x, -y, z'
'-y, x, -z'
'x+1/2, -y+1/2, -z+1/2'
'-y+1/2, -x+1/2, z+1/2'
'-x+1/2, y+1/2, -z+1/2'
'y+1/2, x+1/2, z+1/2'

loop_
_atom_site_label
_atom_site_type_symbol
_atom_site_fract_x
_atom_site_fract_y
_atom_site_fract_z
_atom_site_U_iso_or_equiv
_atom_site_adp_type
_atom_site_occupancy
_atom_site_site_symmetry_order
_atom_site_calc_flag
_atom_site_refinement_flags_posn
_atom_site_refinement_flags_adp
_atom_site_refinement_flags_occupancy
_atom_site_disorder_assembly
_atom_site_disorder_group
O1 O 0.04677(11) 0.39251(12) -0.06226(5) 0.0320(3) Uani 1 1 d . . . . .
N1 N 0.04329(12) 0.21311(12) 0.21627(5) 0.0232(3) Uani 1 1 d . . . . .
B1 B 0.03643(16) 0.34234(15) 0.03179(7) 0.0220(4) Uani 1 1 d . . . . .
C1 C 0.12236(15) 0.07318(16) 0.19062(7) 0.0290(4) Uani 1 1 d . . . . .
H1A H 0.1167 0.0919 0.1595 0.035 Uiso 1 1 calc R U . . .
C2 C 0.16435(17) -0.00977(16) 0.20095(9) 0.0347(5) Uani 1 1 d . . . . .
H2A H 0.1886 -0.0469 0.1770 0.042 Uiso 1 1 calc R U . . .
C3 C 0.17101(18) -0.03870(17) 0.24624(9) 0.0380(5) Uani 1 1 d . . . . .
H3A H 0.1976 -0.0966 0.2534 0.046 Uiso 1 1 calc R U . . .
C4 C 0.13851(17) 0.01759(16) 0.28080(8) 0.0343(5) Uani 1 1 d . . . . .
H4A H 0.1431 -0.0025 0.3118 0.041 Uiso 1 1 calc R U . . .
C5 C 0.09922(14) 0.10282(15) 0.27165(7) 0.0256(4) Uani 1 1 d . . . . .
C6 C 0.08834(14) 0.12955(14) 0.22553(7) 0.0229(4) Uani 1 1 d . . . . .
C7 C -0.09909(15) 0.29578(16) 0.23289(8) 0.0290(4) Uani 1 1 d . . . . .
H7A H -0.1034 0.3147 0.2017 0.035 Uiso 1 1 calc R U . . .
C8 C -0.16699(16) 0.32092(17) 0.26389(8) 0.0327(5) Uani 1 1 d . . . . .
H8A H -0.2174 0.3574 0.2540 0.039 Uiso 1 1 calc R U . . .
C9 C -0.16139(16) 0.29307(17) 0.30907(8) 0.0338(5) Uani 1 1 d . . . . .
H9A H -0.2090 0.3081 0.3301 0.041 Uiso 1 1 calc R U . . .
C10 C -0.08588(16) 0.24297(16) 0.32363(7) 0.0301(5) Uani 1 1 d . . . . .
H10A H -0.0821 0.2249 0.3549 0.036 Uiso 1 1 calc R U . . .
C11 C -0.01586(14) 0.21852(14) 0.29388(7) 0.0243(4) Uani 1 1 d . . . . .
C12 C -0.02468(14) 0.24303(14) 0.24723(7) 0.0220(4) Uani 1 1 d . . . . .
C13 C 0.07270(15) 0.17205(16) 0.30872(7) 0.0280(4) Uani 1 1 d . . . . .
C14 C 0.14868(17) 0.2464(2) 0.31143(9) 0.0410(6) Uani 1 1 d . . . . .
H14A H 0.2067 0.2179 0.3210 0.061 Uiso 1 1 calc R U . . .
H14B H 0.1565 0.2750 0.2812 0.061 Uiso 1 1 calc R U . . .
H14C H 0.1309 0.2935 0.3339 0.061 Uiso 1 1 calc R U . . .
C15 C 0.0636(2) 0.1280(2) 0.35626(8) 0.0493(7) Uani 1 1 d . . . . .
H15A H 0.1219 0.0987 0.3647 0.074 Uiso 1 1 calc R U . . .
H15B H 0.0484 0.1754 0.3789 0.074 Uiso 1 1 calc R U . . .
H15C H 0.0148 0.0816 0.3556 0.074 Uiso 1 1 calc R U . . .
C16 C 0.03986(14) 0.24629(14) 0.16942(6) 0.0228(4) Uani 1 1 d . . . . .
C17 C -0.02295(14) 0.20859(14) 0.13869(7) 0.0245(4) Uani 1 1 d . . . . .
H17A H -0.0634 0.1612 0.1484 0.029 Uiso 1 1 calc R U . . .
C18 C -0.02623(13) 0.24069(13) 0.09358(6) 0.0208(4) Uani 1 1 d . . . . .
C19 C 0.03486(13) 0.31130(13) 0.08119(6) 0.0202(4) Uani 1 1 d . . . . .
C20 C 0.09802(14) 0.35047(13) 0.11194(7) 0.0217(4) Uani 1 1 d . . . . .
C21 C 0.09967(14) 0.31639(14) 0.15698(7) 0.0230(4) Uani 1 1 d . . . . .
H21A H 0.1414 0.3411 0.1788 0.028 Uiso 1 1 calc R U . . .
C22 C -0.09501(14) 0.19693(14) 0.05955(7) 0.0227(4) Uani 1 1 d . . . . .
C23 C 0.16623(14) 0.42744(14) 0.09760(7) 0.0247(4) Uani 1 1 d . . . . .
C24 C -0.02453(14) 0.29841(14) -0.00312(7) 0.0234(4) Uani 1 1 d . . . . .
C25 C -0.08801(14) 0.23034(14) 0.00944(7) 0.0238(4) Uani 1 1 d . . . . .
C26 C -0.14309(16) 0.19272(16) -0.02496(8) 0.0311(5) Uani 1 1 d . . . . .
H26A H -0.1878 0.1475 -0.0174 0.037 Uiso 1 1 calc R U . . .
C27 C -0.13259(17) 0.22137(17) -0.07048(8) 0.0340(5) Uani 1 1 d . . . . .
H27A H -0.1706 0.1947 -0.0934 0.041 Uiso 1 1 calc R U . . .
C28 C -0.06886(17) 0.28720(17) -0.08344(7) 0.0333(5) Uani 1 1 d . . . . .
H28A H -0.0621 0.3051 -0.1146 0.040 Uiso 1 1 calc R U . . .
C29 C -0.01522(15) 0.32605(15) -0.04906(7) 0.0276(4) Uani 1 1 d . . . . .
C30 C 0.10328(14) 0.41324(15) 0.01565(7) 0.0254(4) Uani 1 1 d . . . . .
C31 C 0.16310(15) 0.45634(15) 0.04662(7) 0.0271(4) Uani 1 1 d . . . . .
C32 C 0.22224(17) 0.52342(17) 0.02946(9) 0.0365(5) Uani 1 1 d . . . . .
H32A H 0.2638 0.5540 0.0495 0.044 Uiso 1 1 calc R U . . .
C33 C 0.22020(19) 0.54558(19) -0.01733(9) 0.0414(6) Uani 1 1 d . . . . .
H33A H 0.2602 0.5924 -0.0283 0.050 Uiso 1 1 calc R U . . .
C34 C 0.16297(17) 0.50276(18) -0.04814(8) 0.0357(5) Uani 1 1 d . . . . .
H34A H 0.1637 0.5182 -0.0799 0.043 Uiso 1 1 calc R U . . .
C35 C 0.10381(15) 0.43575(15) -0.03106(7) 0.0278(4) Uani 1 1 d . . . . .
C36 C -0.19347(15) 0.21526(18) 0.07704(8) 0.0336(5) Uani 1 1 d . . . . .
H36A H -0.1989 0.1943 0.1089 0.050 Uiso 1 1 calc R U . . .
H36B H -0.2065 0.2813 0.0755 0.050 Uiso 1 1 calc R U . . .
H36C H -0.2376 0.1818 0.0578 0.050 Uiso 1 1 calc R U . . .
C37 C -0.07731(17) 0.09211(15) 0.05925(8) 0.0322(5) Uani 1 1 d . . . . .
H37A H -0.0812 0.0683 0.0907 0.048 Uiso 1 1 calc R U . . .
H37B H -0.1236 0.0617 0.0400 0.048 Uiso 1 1 calc R U . . .
H37C H -0.0159 0.0799 0.0468 0.048 Uiso 1 1 calc R U . . .
C38 C 0.14666(18) 0.51279(15) 0.12767(8) 0.0349(5) Uani 1 1 d . . . . .
H38A H 0.0844 0.5353 0.1214 0.052 Uiso 1 1 calc R U . . .
H38B H 0.1518 0.4961 0.1602 0.052 Uiso 1 1 calc R U . . .
H38C H 0.1914 0.5611 0.1205 0.052 Uiso 1 1 calc R U . . .
C39 C 0.26423(15) 0.39226(17) 0.10761(8) 0.0322(5) Uani 1 1 d . . . . .
H39A H 0.2685 0.3733 0.1399 0.048 Uiso 1 1 calc R U . . .
H39B H 0.2778 0.3397 0.0877 0.048 Uiso 1 1 calc R U . . .
H39C H 0.3086 0.4415 0.1017 0.048 Uiso 1 1 calc R U . . .

loop_
_atom_site_aniso_label
_atom_site_aniso_U_11
_atom_site_aniso_U_22
_atom_site_aniso_U_33
_atom_site_aniso_U_23
_atom_site_aniso_U_13
_atom_site_aniso_U_12
O1 0.0378(9) 0.0377(9) 0.0205(7) 0.0066(6) -0.0019(6) -0.0031(7)
N1 0.0245(8) 0.0291(9) 0.0161(7) 0.0029(6) 0.0017(6) 0.0029(7)
B1 0.0230(10) 0.0221(10) 0.0208(9) 0.0001(8) 0.0000(8) 0.0005(8)
C1 0.0298(11) 0.0318(11) 0.0254(9) -0.0034(8) 0.0017(8) -0.0013(8)
C2 0.0333(11) 0.0308(11) 0.0400(12) -0.0079(10) -0.0003(10) 0.0018(9)
C3 0.0374(13) 0.0279(11) 0.0487(14) 0.0038(10) -0.0003(11) 0.0063(10)
C4 0.0347(11) 0.0345(12) 0.0338(11) 0.0101(9) -0.0007(9) 0.0030(10)
C5 0.0246(9) 0.0293(10) 0.0228(9) 0.0020(8) -0.0005(7) 0.0006(8)
C6 0.0209(9) 0.0251(9) 0.0229(9) 0.0001(7) -0.0010(7) -0.0024(7)
C7 0.0281(10) 0.0323(11) 0.0267(10) -0.0001(8) -0.0017(8) 0.0035(9)
C8 0.0251(10) 0.0362(12) 0.0369(12) -0.0064(9) -0.0018(9) 0.0046(9)
C9 0.0277(11) 0.0406(12) 0.0332(11) -0.0104(10) 0.0085(9) -0.0011(9)
C10 0.0323(11) 0.0381(12) 0.0201(9) -0.0042(8) 0.0052(8) -0.0059(9)
C11 0.0254(10) 0.0263(9) 0.0214(9) -0.0009(7) -0.0006(8) -0.0029(8)
C12 0.0218(9) 0.0234(9) 0.0209(8) -0.0011(7) 0.0020(7) -0.0021(7)
C13 0.0302(10) 0.0375(11) 0.0162(8) 0.0007(8) -0.0016(8) 0.0048(9)
C14 0.0306(12) 0.0520(15) 0.0402(13) -0.0169(12) -0.0077(10) -0.0009(11)
C15 0.0625(18) 0.0653(19) 0.0202(10) 0.0112(11) 0.0034(11) 0.0221(15)
C16 0.0248(9) 0.0262(9) 0.0173(8) 0.0029(7) 0.0010(7) 0.0020(7)
C17 0.0245(10) 0.0255(9) 0.0235(9) 0.0026(7) 0.0016(7) -0.0035(8)
C18 0.0207(9) 0.0208(9) 0.0209(8) -0.0016(7) -0.0016(7) -0.0002(7)
C19 0.0213(9) 0.0199(8) 0.0195(8) 0.0000(7) -0.0011(7) 0.0001(7)
C20 0.0233(9) 0.0196(9) 0.0223(9) 0.0003(7) 0.0002(7) -0.0004(7)
C21 0.0225(9) 0.0254(9) 0.0211(9) -0.0008(7) -0.0034(7) 0.0000(8)
C22 0.0237(9) 0.0225(9) 0.0219(9) -0.0025(7) -0.0031(7) -0.0030(7)
C23 0.0261(10) 0.0231(9) 0.0250(9) 0.0021(7) -0.0036(8) -0.0047(7)
C24 0.0248(9) 0.0236(9) 0.0216(9) -0.0009(7) -0.0019(7) 0.0019(8)
C25 0.0248(9) 0.0252(9) 0.0215(9) -0.0017(7) -0.0016(7) 0.0024(8)
C26 0.0311(11) 0.0326(11) 0.0295(10) -0.0024(9) -0.0048(9) -0.0024(9)
C27 0.0352(12) 0.0411(13) 0.0258(10) -0.0070(9) -0.0100(9) -0.0001(10)
C28 0.0393(12) 0.0413(13) 0.0193(9) 0.0012(9) -0.0056(9) 0.0022(10)
C29 0.0301(11) 0.0302(10) 0.0225(9) 0.0011(8) -0.0025(8) 0.0026(8)
C30 0.0255(10) 0.0258(10) 0.0248(9) 0.0055(8) -0.0015(8) -0.0003(8)
C31 0.0272(10) 0.0263(10) 0.0278(10) 0.0055(8) -0.0019(8) -0.0015(8)
C32 0.0361(12) 0.0355(12) 0.0378(12) 0.0069(10) -0.0043(10) -0.0120(10)
C33 0.0399(13) 0.0407(13) 0.0435(13) 0.0154(11) 0.0033(11) -0.0119(11)
C34 0.0390(12) 0.0393(12) 0.0287(10) 0.0143(10) 0.0051(9) 0.0000(10)
C35 0.0285(10) 0.0296(10) 0.0251(10) 0.0051(8) 0.0002(8) 0.0020(8)
C36 0.0236(10) 0.0435(13) 0.0336(11) -0.0038(10) 0.0010(9) -0.0029(9)
C37 0.0426(12) 0.0233(10) 0.0307(10) -0.0025(8) -0.0041(9) -0.0031(9)
C38 0.0444(13) 0.0237(10) 0.0366(12) -0.0024(9) -0.0024(10) -0.0033(10)
C39 0.0249(10) 0.0369(12) 0.0347(11) 0.0061(9) -0.0048(9) -0.0044(9)

loop_
_atom_type_symbol
_atom_type_description
_atom_type_scat_dispersion_real
_atom_type_scat_dispersion_imag
_atom_type_scat_source
C C 0.0033 0.0016 'International Tables Vol C Tables 4.2.6.8 and 6.1.1.4'
H H 0.0000 0.0000 'International Tables Vol C Tables 4.2.6.8 and 6.1.1.4'
B B 0.0013 0.0007 'International Tables Vol C Tables 4.2.6.8 and 6.1.1.4'
N N 0.0061 0.0033 'International Tables Vol C Tables 4.2.6.8 and 6.1.1.4'
O O 0.0106 0.0060 'International Tables Vol C Tables 4.2.6.8 and 6.1.1.4'

loop_
_geom_angle_atom_site_label_1
_geom_angle_atom_site_label_2
_geom_angle_atom_site_label_3
_geom_angle
_geom_angle_site_symmetry_1
_geom_angle_site_symmetry_3
_geom_angle_publ_flag
C29 O1 C35 121.99(16) . . ?
C12 N1 C6 118.16(16) . . ?
C12 N1 C16 118.43(16) . . ?
C6 N1 C16 118.99(16) . . ?
C24 B1 C30 117.94(18) . . ?
C24 B1 C19 120.81(18) . . ?
C30 B1 C19 121.12(18) . . ?
C2 C1 C6 120.6(2) . . ?
C2 C1 H1A 119.7 . . ?
C6 C1 H1A 119.7 . . ?
C1 C2 C3 120.1(2) . . ?
C1 C2 H2A 120.0 . . ?
C3 C2 H2A 120.0 . . ?
C4 C3 C2 119.2(2) . . ?
C4 C3 H3A 120.4 . . ?
C2 C3 H3A 120.4 . . ?
C3 C4 C5 122.0(2) . . ?
C3 C4 H4A 119.0 . . ?
C5 C4 H4A 119.0 . . ?
C4 C5 C6 118.4(2) . . ?
C4 C5 C13 123.84(19) . . ?
C6 C5 C13 117.65(18) . . ?
C1 C6 C5 119.49(19) . . ?
C1 C6 N1 122.20(18) . . ?
C5 C6 N1 118.31(18) . . ?
C8 C7 C12 120.3(2) . . ?
C8 C7 H7A 119.9 . . ?
C12 C7 H7A 119.9 . . ?
C9 C8 C7 120.1(2) . . ?
C9 C8 H8A 120.0 . . ?
C7 C8 H8A 120.0 . . ?
C8 C9 C10 119.6(2) . . ?
C8 C9 H9A 120.2 . . ?
C10 C9 H9A 120.2 . . ?
C11 C10 C9 121.9(2) . . ?
C11 C10 H10A 119.1 . . ?
C9 C10 H10A 119.1 . . ?
C10 C11 C12 118.09(19) . . ?
C10 C11 C13 124.16(18) . . ?
C12 C11 C13 117.64(18) . . ?
C7 C12 N1 121.70(18) . . ?
C7 C12 C11 119.96(19) . . ?
N1 C12 C11 118.35(18) . . ?
C11 C13 C5 107.91(17) . . ?
C11 C13 C15 111.74(19) . . ?
C5 C13 C15 112.6(2) . . ?
C11 C13 C14 108.01(19) . . ?
C5 C13 C14 108.47(19) . . ?
C15 C13 C14 107.9(2) . . ?
C13 C14 H14A 109.5 . . ?
C13 C14 H14B 109.5 . . ?
H14A C14 H14B 109.5 . . ?
C13 C14 H14C 109.5 . . ?
H14A C14 H14C 109.5 . . ?
H14B C14 H14C 109.5 . . ?
C13 C15 H15A 109.5 . . ?
C13 C15 H15B 109.5 . . ?
H15A C15 H15B 109.5 . . ?
C13 C15 H15C 109.5 . . ?
H15A C15 H15C 109.5 . . ?
H15B C15 H15C 109.5 . . ?
C21 C16 C17 122.24(18) . . ?
C21 C16 N1 117.96(18) . . ?
C17 C16 N1 119.80(18) . . ?
C16 C17 C18 119.72(18) . . ?
C16 C17 H17A 120.1 . . ?
C18 C17 H17A 120.1 . . ?
C17 C18 C19 117.71(17) . . ?
C17 C18 C22 119.19(17) . . ?
C19 C18 C22 123.10(17) . . ?
C20 C19 C18 123.16(17) . . ?
C20 C19 B1 118.48(17) . . ?
C18 C19 B1 118.26(17) . . ?
C21 C20 C19 117.65(17) . . ?
C21 C20 C23 119.68(17) . . ?
C19 C20 C23 122.65(17) . . ?
C16 C21 C20 119.52(18) . . ?
C16 C21 H21A 120.2 . . ?
C20 C21 H21A 120.2 . . ?
C25 C22 C36 108.60(17) . . ?
C25 C22 C18 115.72(16) . . ?
C36 C22 C18 108.57(16) . . ?
C25 C22 C37 107.14(16) . . ?
C36 C22 C37 109.08(18) . . ?
C18 C22 C37 107.58(17) . . ?
C39 C23 C31 107.42(18) . . ?
C39 C23 C38 109.26(18) . . ?
C31 C23 C38 108.67(17) . . ?
C39 C23 C20 107.49(16) . . ?
C31 C23 C20 115.85(16) . . ?
C38 C23 C20 108.02(17) . . ?
C25 C24 C29 120.96(18) . . ?
C25 C24 B1 121.07(18) . . ?
C29 C24 B1 117.96(18) . . ?
C26 C25 C24 117.92(19) . . ?
C26 C25 C22 121.20(19) . . ?
C24 C25 C22 120.86(17) . . ?
C25 C26 C27 120.1(2) . . ?
C25 C26 H26A 120.0 . . ?
C27 C26 H26A 120.0 . . ?
C28 C27 C26 122.5(2) . . ?
C28 C27 H27A 118.7 . . ?
C26 C27 H27A 118.7 . . ?
C27 C28 C29 117.5(2) . . ?
C27 C28 H28A 121.3 . . ?
C29 C28 H28A 121.3 . . ?
O1 C29 C28 116.91(19) . . ?
O1 C29 C24 122.04(18) . . ?
C28 C29 C24 121.0(2) . . ?
C35 C30 C31 121.2(2) . . ?
C35 C30 B1 118.11(19) . . ?
C31 C30 B1 120.74(18) . . ?
C32 C31 C30 117.8(2) . . ?
C32 C31 C23 121.15(19) . . ?
C30 C31 C23 121.01(18) . . ?
C31 C32 C33 119.8(2) . . ?
C31 C32 H32A 120.1 . . ?
C33 C32 H32A 120.1 . . ?
C34 C33 C32 123.0(2) . . ?
C34 C33 H33A 118.5 . . ?
C32 C33 H33A 118.5 . . ?
C33 C34 C35 117.3(2) . . ?
C33 C34 H34A 121.3 . . ?
C35 C34 H34A 121.3 . . ?
O1 C35 C34 117.09(19) . . ?
O1 C35 C30 121.94(19) . . ?
C34 C35 C30 121.0(2) . . ?
C22 C36 H36A 109.5 . . ?
C22 C36 H36B 109.5 . . ?
H36A C36 H36B 109.5 . . ?
C22 C36 H36C 109.5 . . ?
H36A C36 H36C 109.5 . . ?
H36B C36 H36C 109.5 . . ?
C22 C37 H37A 109.5 . . ?
C22 C37 H37B 109.5 . . ?
H37A C37 H37B 109.5 . . ?
C22 C37 H37C 109.5 . . ?
H37A C37 H37C 109.5 . . ?
H37B C37 H37C 109.5 . . ?
C23 C38 H38A 109.5 . . ?
C23 C38 H38B 109.5 . . ?
H38A C38 H38B 109.5 . . ?
C23 C38 H38C 109.5 . . ?
H38A C38 H38C 109.5 . . ?
H38B C38 H38C 109.5 . . ?
C23 C39 H39A 109.5 . . ?
C23 C39 H39B 109.5 . . ?
H39A C39 H39B 109.5 . . ?
C23 C39 H39C 109.5 . . ?
H39A C39 H39C 109.5 . . ?
H39B C39 H39C 109.5 . . ?

loop_
_geom_bond_atom_site_label_1
_geom_bond_atom_site_label_2
_geom_bond_distance
_geom_bond_site_symmetry_2
_geom_bond_publ_flag
O1 C29 1.377(3) . ?
O1 C35 1.381(3) . ?
N1 C12 1.407(2) . ?
N1 C6 1.407(3) . ?
N1 C16 1.447(2) . ?
B1 C24 1.492(3) . ?
B1 C30 1.493(3) . ?
B1 C19 1.507(3) . ?
C1 C2 1.385(3) . ?
C1 C6 1.396(3) . ?
C1 H1A 0.9500 . ?
C2 C3 1.387(4) . ?
C2 H2A 0.9500 . ?
C3 C4 1.380(4) . ?
C3 H3A 0.9500 . ?
C4 C5 1.391(3) . ?
C4 H4A 0.9500 . ?
C5 C6 1.406(3) . ?
C5 C13 1.525(3) . ?
C7 C8 1.387(3) . ?
C7 C12 1.391(3) . ?
C7 H7A 0.9500 . ?
C8 C9 1.378(3) . ?
C8 H8A 0.9500 . ?
C9 C10 1.384(3) . ?
C9 H9A 0.9500 . ?
C10 C11 1.383(3) . ?
C10 H10A 0.9500 . ?
C11 C12 1.410(3) . ?
C11 C13 1.517(3) . ?
C13 C15 1.530(3) . ?
C13 C14 1.549(3) . ?
C14 H14A 0.9800 . ?
C14 H14B 0.9800 . ?
C14 H14C 0.9800 . ?
C15 H15A 0.9800 . ?
C15 H15B 0.9800 . ?
C15 H15C 0.9800 . ?
C16 C21 1.388(3) . ?
C16 C17 1.391(3) . ?
C17 C18 1.394(3) . ?
C17 H17A 0.9500 . ?
C18 C19 1.405(3) . ?
C18 C22 1.545(3) . ?
C19 C20 1.403(3) . ?
C20 C21 1.402(3) . ?
C20 C23 1.553(3) . ?
C21 H21A 0.9500 . ?
C22 C25 1.541(3) . ?
C22 C36 1.543(3) . ?
C22 C37 1.546(3) . ?
C23 C39 1.542(3) . ?
C23 C31 1.543(3) . ?
C23 C38 1.545(3) . ?
C24 C25 1.402(3) . ?
C24 C29 1.403(3) . ?
C25 C26 1.394(3) . ?
C26 C27 1.397(3) . ?
C26 H26A 0.9500 . ?
C27 C28 1.385(4) . ?
C27 H27A 0.9500 . ?
C28 C29 1.389(3) . ?
C28 H28A 0.9500 . ?
C30 C35 1.399(3) . ?
C30 C31 1.401(3) . ?
C31 C32 1.393(3) . ?
C32 C33 1.400(3) . ?
C32 H32A 0.9500 . ?
C33 C34 1.373(4) . ?
C33 H33A 0.9500 . ?
C34 C35 1.392(3) . ?
C34 H34A 0.9500 . ?
C36 H36A 0.9800 . ?
C36 H36B 0.9800 . ?
C36 H36C 0.9800 . ?
C37 H37A 0.9800 . ?
C37 H37B 0.9800 . ?
C37 H37C 0.9800 . ?
C38 H38A 0.9800 . ?
C38 H38B 0.9800 . ?
C38 H38C 0.9800 . ?
C39 H39A 0.9800 . ?
C39 H39B 0.9800 . ?
C39 H39C 0.9800 . ?

loop_
_geom_torsion_atom_site_label_1
_geom_torsion_atom_site_label_2
_geom_torsion_atom_site_label_3
_geom_torsion_atom_site_label_4
_geom_torsion
_geom_torsion_site_symmetry_1
_geom_torsion_site_symmetry_2
_geom_torsion_site_symmetry_3
_geom_torsion_site_symmetry_4
_geom_torsion_publ_flag
C6 C1 C2 C3 1.6(4) . . . . ?
C1 C2 C3 C4 -2.4(4) . . . . ?
C2 C3 C4 C5 -0.1(4) . . . . ?
C3 C4 C5 C6 3.4(3) . . . . ?
C3 C4 C5 C13 -172.5(2) . . . . ?
C2 C1 C6 C5 1.8(3) . . . . ?
C2 C1 C6 N1 -178.4(2) . . . . ?
C4 C5 C6 C1 -4.2(3) . . . . ?
C13 C5 C6 C1 172.00(19) . . . . ?
C4 C5 C6 N1 176.00(19) . . . . ?
C13 C5 C6 N1 -7.8(3) . . . . ?
C12 N1 C6 C1 149.9(2) . . . . ?
C16 N1 C6 C1 -6.2(3) . . . . ?
C12 N1 C6 C5 -30.3(3) . . . . ?
C16 N1 C6 C5 173.68(18) . . . . ?
C12 C7 C8 C9 -0.5(4) . . . . ?
C7 C8 C9 C10 2.5(4) . . . . ?
C8 C9 C10 C11 -1.0(3) . . . . ?
C9 C10 C11 C12 -2.4(3) . . . . ?
C9 C10 C11 C13 173.7(2) . . . . ?
C8 C7 C12 N1 177.3(2) . . . . ?
C8 C7 C12 C11 -3.0(3) . . . . ?
C6 N1 C12 C7 -149.8(2) . . . . ?
C16 N1 C12 C7 6.3(3) . . . . ?
C6 N1 C12 C11 30.4(3) . . . . ?
C16 N1 C12 C11 -173.45(18) . . . . ?
C10 C11 C12 C7 4.3(3) . . . . ?
C13 C11 C12 C7 -172.0(2) . . . . ?
C10 C11 C12 N1 -175.86(19) . . . . ?
C13 C11 C12 N1 7.8(3) . . . . ?
C10 C11 C13 C5 142.7(2) . . . . ?
C12 C11 C13 C5 -41.2(3) . . . . ?
C10 C11 C13 C15 18.3(3) . . . . ?
C12 C11 C13 C15 -165.6(2) . . . . ?
C10 C11 C13 C14 -100.3(2) . . . . ?
C12 C11 C13 C14 75.8(2) . . . . ?
C4 C5 C13 C11 -142.7(2) . . . . ?
C6 C5 C13 C11 41.3(3) . . . . ?
C4 C5 C13 C15 -18.9(3) . . . . ?
C6 C5 C13 C15 165.1(2) . . . . ?
C4 C5 C13 C14 100.5(3) . . . . ?
C6 C5 C13 C14 -75.4(3) . . . . ?
C12 N1 C16 C21 101.7(2) . . . . ?
C6 N1 C16 C21 -102.4(2) . . . . ?
C12 N1 C16 C17 -77.6(2) . . . . ?
C6 N1 C16 C17 78.4(2) . . . . ?
C21 C16 C17 C18 0.8(3) . . . . ?
N1 C16 C17 C18 179.93(18) . . . . ?
C16 C17 C18 C19 -0.4(3) . . . . ?
C16 C17 C18 C22 178.83(18) . . . . ?
C17 C18 C19 C20 -0.2(3) . . . . ?
C22 C18 C19 C20 -179.33(18) . . . . ?
C17 C18 C19 B1 176.03(18) . . . . ?
C22 C18 C19 B1 -3.1(3) . . . . ?
C24 B1 C19 C20 175.66(18) . . . . ?
C30 B1 C19 C20 -0.1(3) . . . . ?
C24 B1 C19 C18 -0.7(3) . . . . ?
C30 B1 C19 C18 -176.50(19) . . . . ?
C18 C19 C20 C21 0.3(3) . . . . ?
B1 C19 C20 C21 -175.84(18) . . . . ?
C18 C19 C20 C23 179.02(18) . . . . ?
B1 C19 C20 C23 2.8(3) . . . . ?
C17 C16 C21 C20 -0.6(3) . . . . ?
N1 C16 C21 C20 -179.76(17) . . . . ?
C19 C20 C21 C16 0.0(3) . . . . ?
C23 C20 C21 C16 -178.70(18) . . . . ?
C17 C18 C22 C25 -174.67(18) . . . . ?
C19 C18 C22 C25 4.5(3) . . . . ?
C17 C18 C22 C36 63.0(2) . . . . ?
C19 C18 C22 C36 -117.9(2) . . . . ?
C17 C18 C22 C37 -55.0(2) . . . . ?
C19 C18 C22 C37 124.2(2) . . . . ?
C21 C20 C23 C39 56.4(2) . . . . ?
C19 C20 C23 C39 -122.3(2) . . . . ?
C21 C20 C23 C31 176.48(18) . . . . ?
C19 C20 C23 C31 -2.2(3) . . . . ?
C21 C20 C23 C38 -61.4(2) . . . . ?
C19 C20 C23 C38 120.0(2) . . . . ?
C30 B1 C24 C25 179.06(19) . . . . ?
C19 B1 C24 C25 3.2(3) . . . . ?
C30 B1 C24 C29 0.2(3) . . . . ?
C19 B1 C24 C29 -175.67(19) . . . . ?
C29 C24 C25 C26 -1.6(3) . . . . ?
B1 C24 C25 C26 179.6(2) . . . . ?
C29 C24 C25 C22 177.16(19) . . . . ?
B1 C24 C25 C22 -1.6(3) . . . . ?
C36 C22 C25 C26 -60.9(3) . . . . ?
C18 C22 C25 C26 176.72(19) . . . . ?
C37 C22 C25 C26 56.8(3) . . . . ?
C36 C22 C25 C24 120.4(2) . . . . ?
C18 C22 C25 C24 -2.0(3) . . . . ?
C37 C22 C25 C24 -121.9(2) . . . . ?
C24 C25 C26 C27 1.5(3) . . . . ?
C22 C25 C26 C27 -177.2(2) . . . . ?
C25 C26 C27 C28 -0.3(4) . . . . ?
C26 C27 C28 C29 -1.0(4) . . . . ?
C35 O1 C29 C28 -179.9(2) . . . . ?
C35 O1 C29 C24 0.3(3) . . . . ?
C27 C28 C29 O1 -178.9(2) . . . . ?
C27 C28 C29 C24 1.0(3) . . . . ?
C25 C24 C29 O1 -179.81(19) . . . . ?
B1 C24 C29 O1 -1.0(3) . . . . ?
C25 C24 C29 C28 0.3(3) . . . . ?
B1 C24 C29 C28 179.2(2) . . . . ?
C24 B1 C30 C35 1.2(3) . . . . ?
C19 B1 C30 C35 177.09(19) . . . . ?
C24 B1 C30 C31 -179.3(2) . . . . ?
C19 B1 C30 C31 -3.4(3) . . . . ?
C35 C30 C31 C32 1.0(3) . . . . ?
B1 C30 C31 C32 -178.5(2) . . . . ?
C35 C30 C31 C23 -176.5(2) . . . . ?
B1 C30 C31 C23 4.1(3) . . . . ?
C39 C23 C31 C32 -58.6(3) . . . . ?
C38 C23 C31 C32 59.5(3) . . . . ?
C20 C23 C31 C32 -178.7(2) . . . . ?
C39 C23 C31 C30 118.7(2) . . . . ?
C38 C23 C31 C30 -123.2(2) . . . . ?
C20 C23 C31 C30 -1.4(3) . . . . ?
C30 C31 C32 C33 0.1(4) . . . . ?
C23 C31 C32 C33 177.5(2) . . . . ?
C31 C32 C33 C34 -1.2(4) . . . . ?
C32 C33 C34 C35 1.2(4) . . . . ?
C29 O1 C35 C34 -179.2(2) . . . . ?
C29 O1 C35 C30 1.3(3) . . . . ?
C33 C34 C35 O1 -179.6(2) . . . . ?
C33 C34 C35 C30 -0.1(4) . . . . ?
C31 C30 C35 O1 178.5(2) . . . . ?
B1 C30 C35 O1 -2.0(3) . . . . ?
C31 C30 C35 C34 -1.0(3) . . . . ?
B1 C30 C35 C34 178.5(2) . . . . ?
